data_2006435
loop_
_publ_author_name
'Ahn, Tae-Ho'
'Lee, Sueg-Geun'
'Kim, Jeong'
'Kim, Si-Joong'
'Suh, Il-Hwan'

_publ_section_title
Di-\m-chloro-bis[chloro(6,7,8,9,10,11,18,19-octahydro-5<i>H</i>,17<i>H</i>-dibenzo[<i>f</i>,<i>o</i>][1,5,9,13]dioxadiazacyclohexadecane)copper(II)]
_journal_issue 8
_journal_name_full 'Acta Crystallographica Section C'
_journal_page_first 1020
_journal_page_last 1022
_journal_paper_doi 10.1107/S0108270197004496
_journal_volume 53
_journal_year 1997
_chemical_formula_iupac '[Cu Cl2 (C20 H26 N2 O2)]2'
_chemical_formula_sum 'C40 H52 Cl4 Cu2 N4 O4'
_chemical_formula_weight 921.78
_chemical_name_systematic
;
 ?
;
_space_group_IT_number 14
_symmetry_cell_setting monoclinic
_symmetry_space_group_name_Hall '-P 2ybc'
_symmetry_space_group_name_H-M 'P 1 21/c 1'
_audit_creation_method SHELXL
_cell_angle_alpha 90.00
_cell_angle_beta 92.14(2)
_cell_angle_gamma 90.00
_cell_formula_units_Z 2
_cell_length_a 7.529(2)
_cell_length_b 13.278(2)
_cell_length_c 20.457(3)
_cell_measurement_reflns_used 25
_cell_measurement_temperature 293(2)
_cell_measurement_theta_max 12.67
_cell_measurement_theta_min 11.34
_cell_volume 2043.7(7)
_computing_cell_refinement SDP
_computing_data_collection 'SDP (Frenz, 1985)'
_computing_data_reduction SDP
_computing_molecular_graphics 'ORTEPII (Johnson, 1976)'
_computing_structure_refinement 'SHELXL93 (Sheldrick, 1993)'
_computing_structure_solution 'SHELXS86 (Sheldrick, 1985)'
_diffrn_ambient_temperature 293(2)
_diffrn_measurement_device CAD4
_diffrn_measurement_method \w/2\q
_diffrn_radiation_monochromator graphite
_diffrn_radiation_source 'fine-focus sealed tube'
_diffrn_radiation_type MoK\a
_diffrn_radiation_wavelength 0.71069
_diffrn_reflns_av_R_equivalents 0.0000
_diffrn_reflns_av_sigmaI/netI 0.0518
_diffrn_reflns_limit_h_max 8
_diffrn_reflns_limit_h_min -8
_diffrn_reflns_limit_k_max 15
_diffrn_reflns_limit_k_min 0
_diffrn_reflns_limit_l_max 24
_diffrn_reflns_limit_l_min 0
_diffrn_reflns_number 3152
_diffrn_reflns_theta_max 24.98
_diffrn_reflns_theta_min 2.51
_diffrn_standards_decay_% <2.3
_diffrn_standards_interval_time 180
_diffrn_standards_number 3
_exptl_absorpt_coefficient_mu 1.348
_exptl_absorpt_correction_type none
_exptl_crystal_colour 'light green'
_exptl_crystal_density_diffrn 1.498
_exptl_crystal_density_meas ?
_exptl_crystal_description block
_exptl_crystal_F_000 956
_exptl_crystal_size_max 0.25
_exptl_crystal_size_mid 0.2
_exptl_crystal_size_min 0.2
_refine_diff_density_max 0.416
_refine_diff_density_min -0.247
_refine_ls_extinction_method none
_refine_ls_goodness_of_fit_all 1.062
_refine_ls_goodness_of_fit_obs 1.103
_refine_ls_hydrogen_treatment refall
_refine_ls_matrix_type full
_refine_ls_number_parameters 276
_refine_ls_number_reflns 3152
_refine_ls_number_restraints 0
_refine_ls_restrained_S_all 1.062
_refine_ls_restrained_S_obs 1.103
_refine_ls_R_factor_all 0.0724
_refine_ls_R_factor_obs .0495
_refine_ls_shift/esd_max 0.000
_refine_ls_shift/esd_mean 0.000
_refine_ls_structure_factor_coef Fsqd
_refine_ls_weighting_details 'w = 1/[\s^2^(Fo^2^)+(0.0392P)^2^+1.0274P] where P=(Fo^2^+2Fc^2^)/3'
_refine_ls_weighting_scheme calc
_refine_ls_wR_factor_all 0.0996
_refine_ls_wR_factor_obs .0893
_reflns_number_observed 2414
_reflns_number_total 3152
_reflns_observed_criterion >2sigma(I)
_cod_data_source_file ta1126.cif
_cod_data_source_block TOZ
_cod_depositor_comments
;
The following automatic conversions were performed:
'_geom_bond_publ_flag' value 'Y' changed to 'y' according to
'/home/saulius/struct/CIF-dictionaries/cif_core.dic' dictionary named
'cif_core.dic' version 2.4.1 from 2010-06-29 (31 time).

Automatic conversion script
Id: cif_fix_enum 1527 2010-12-29 10:47:43Z saulius 

The following automatic conversions were performed:

'_exptl_crystal_density_meas' value 'not measured' was changed to '?'
- the value is perceived as not measured.

Automatic conversion script
Id: cif_fix_values 3008 2015-01-20 13:52:24Z robertas 

The following automatic conversions were performed:

'_refine_ls_weighting_scheme' value 'calc w =
1/[\s^2^(Fo^2^)+(0.0392P)^2^+1.0274P] where P=(Fo^2^+2Fc^2^)/3' was
changed to 'calc'. New tag '_refine_ls_weighting_details' was
created. The value of the new tag was set to 'w =
1/[\s^2^(Fo^2^)+(0.0392P)^2^+1.0274P] where P=(Fo^2^+2Fc^2^)/3'.

Automatic conversion script
Id: cif_fix_values 3143 2015-03-26 13:38:13Z robertas 
;
_cod_original_sg_symbol_H-M 'P 21/c'
_cod_database_code 2006435

loop_
_symmetry_equiv_pos_as_xyz
'x, y, z'
'-x, y+1/2, -z+1/2'
'-x, -y, -z'
'x, -y-1/2, z-1/2'

loop_
_atom_site_aniso_label
_atom_site_aniso_U_11
_atom_site_aniso_U_22
_atom_site_aniso_U_33
_atom_site_aniso_U_12
_atom_site_aniso_U_13
_atom_site_aniso_U_23
Cu .0528(4) .0344(3) .0332(3) .0090(3) -.0049(2) .0007(3)
Cl1 .0558(8) .0339(6) .0457(7) .0037(5) -.0056(6) -.0027(5)
Cl2 .0595(8) .0509(8) .0412(6) .0069(6) .0026(6) -.0020(5)
O1 .094(3) .071(3) .036(2) .010(2) -.010(2) .015(2)
C2 .141(7) .064(4) .042(4) .006(4) -.016(4) .013(3)
C3 .127(6) .081(5) .059(4) .018(5) -.047(4) .005(4)
C4 .123(7) .079(5) .056(4) .021(5) -.029(4) .008(3)
O5 .091(3) .080(3) .048(2) .035(2) -.017(2) .007(2)
C6 .053(3) .045(3) .058(3) .006(2) -.011(3) .003(3)
C61 .072(4) .047(3) .069(4) .013(3) -.019(3) .012(3)
C62 .067(4) .049(4) .092(5) .020(3) -.008(3) .003(3)
C63 .084(4) .054(3) .076(4) .019(3) .017(3) .006(3)
C64 .063(4) .054(3) .061(4) .006(3) .012(3) .015(3)
C7 .038(3) .032(3) .059(3) -.002(2) -.006(2) .007(2)
C8 .045(3) .041(3) .053(3) .002(2) -.005(2) .003(2)
N9 .057(3) .041(3) .041(3) .005(2) -.011(2) .001(2)
C10 .049(3) .035(3) .069(4) .004(2) -.015(3) -.007(2)
C11 .054(3) .038(3) .064(3) -.011(3) -.011(3) .004(2)
C12 .048(3) .050(3) .043(3) -.010(2) -.007(2) .000(2)
N13 .052(3) .034(2) .037(2) .007(2) -.010(2) -.001(2)
C14 .050(3) .046(3) .033(2) -.003(3) -.007(2) -.002(2)
C15 .050(3) .058(3) .040(3) -.011(3) -.005(2) -.010(3)
C151 .070(4) .092(5) .058(4) .001(4) -.006(3) -.020(4)
C152 .073(5) .161(8) .073(5) -.001(5) .017(4) -.049(5)
C153 .105(7) .154(8) .052(4) -.057(6) .023(5) -.027(5)
C154 .103(5) .095(5) .040(3) -.040(4) .007(4) -.011(4)
C16 .075(4) .061(4) .033(3) -.018(3) -.006(3) -.006(3)

loop_
_atom_site_label
_atom_site_fract_x
_atom_site_fract_y
_atom_site_fract_z
_atom_site_U_iso_or_equiv
_atom_site_thermal_displace_type
_atom_site_calc_flag
_atom_site_refinement_flags
_atom_site_occupancy
_atom_site_disorder_group
_atom_site_type_symbol
Cu .18811(7) .43708(4) .02649(3) .0403(2) Uani d . 1 . Cu
Cl1 .1367(2) .60574(8) .04186(5) .0453(3) Uani d . 1 . Cl
Cl2 .3199(2) .45881(9) -.07187(6) .0505(3) Uani d . 1 . Cl
O1 .2917(5) .2968(3) .2603(2) .0673(11) Uani d . 1 . O
C2 .3764(10) .2334(5) .3077(3) .083(2) Uani d . 1 . C
H2A .3108(10) .1708(5) .3105(3) .10(2) Uiso calc R 1 . H
H2B .3761(10) .2659(5) .3502(3) .11(2) Uiso calc R 1 . H
C3 .5621(10) .2115(5) .2905(3) .090(2) Uani d . 1 . C
H3A .6252(10) .1874(5) .3297(3) .13(3) Uiso calc R 1 . H
H3B .6170(10) .2746(5) .2785(3) .14(3) Uiso calc R 1 . H
C4 .5914(11) .1378(5) .2372(3) .087(2) Uani d . 1 . C
H4A .7172(11) .1226(5) .2353(3) .12(3) Uiso calc R 1 . H
H4B .5288(11) .0757(5) .2460(3) .09(2) Uiso calc R 1 . H
O5 .5282(5) .1789(3) .1762(2) .0736(11) Uani d . 1 . O
C6 .5887(7) .1375(4) .1200(3) .0525(13) Uani d . 1 . C
C61 .6747(7) .0448(4) .1190(3) .063(2) Uani d . 1 . C
H61 .6902(7) .0071(4) .1571(3) .070(16) Uiso calc R 1 . H
C62 .7361(7) .0098(4) .0611(3) .070(2) Uani d . 1 . C
H62 .7935(7) -.0522(4) .0601(3) .071(16) Uiso calc R 1 . H
C63 .7148(8) .0636(4) .0055(3) .071(2) Uani d . 1 . C
H63 .7582(8) .0394(4) -.0335(3) .10(2) Uiso calc R 1 . H
C64 .6278(7) .1549(4) .0072(3) .0594(14) Uani d . 1 . C
H64 .6133(7) .1918(4) -.0313(3) .050(14) Uiso calc R 1 . H
C7 .5618(6) .1934(3) .0636(2) .0429(12) Uani d . 1 . C
C8 .4692(6) .2948(3) .0640(2) .0466(12) Uani d . 1 . C
H8A .4540(6) .3149(3) .1091(2) .046(13) Uiso calc R 1 . H
H8B .5453(6) .3442(3) .0443(2) .048(13) Uiso calc R 1 . H
N9 .2921(6) .2964(3) .0288(2) .0469(11) Uani d . 1 . N
H9 .306(6) .292(3) -.0073(19) .029(14) Uiso d . 1 . H
C10 .1718(6) .2132(3) .0451(2) .0512(13) Uani d . 1 . C
H10A .2367(6) .1502(3) .0438(2) .063(15) Uiso calc R 1 . H
H10B .0756(6) .2099(3) .0123(2) .061(15) Uiso calc R 1 . H
C11 .0947(7) .2249(3) .1113(2) .0523(13) Uani d . 1 . C
H11A .0307(7) .1638(3) .1216(2) .059(14) Uiso calc R 1 . H
H11B .1912(7) .2325(3) .1437(2) .039(12) Uiso calc R 1 . H
C12 -.0288(6) .3129(3) .1163(2) .0472(12) Uani d . 1 . C
H12A -.1201(6) .3081(3) .0817(2) .050(13) Uiso calc R 1 . H
H12B -.0869(6) .3093(3) .1578(2) .039(12) Uiso calc R 1 . H
N13 .0613(6) .4118(3) .1115(2) .0412(10) Uani d . 1 . N
H13 -.009(5) .452(3) .106(2) .028(14) Uiso d . 1 . H
C14 .1713(6) .4408(4) .1708(2) .0431(11) Uani d . 1 . C
H14A .1997(6) .5119(4) .1681(2) .049(13) Uiso calc R 1 . H
H14B .2822(6) .4036(4) .1710(2) .031(11) Uiso calc R 1 . H
C15 .0819(6) .4215(4) .2338(2) .0497(13) Uani d . 1 . C
C151 -.0646(8) .4757(5) .2501(3) .073(2) Uani d . 1 . C
H151 -.1047(8) .5275(5) .2228(3) .066(18) Uiso calc R 1 . H
C152 -.1544(10) .4551(7) .3063(4) .102(3) Uani d . 1 . C
H152 -.2499(10) .4949(7) .3179(4) .10(2) Uiso calc R 1 . H
C153 -.1008(11) .3753(7) .3447(3) .103(3) Uani d . 1 . C
H153 -.1650(11) .3591(7) .3812(3) .10(2) Uiso calc R 1 . H
C154 .0441(10) .3193(6) .3306(3) .079(2) Uani d . 1 . C
H154 .0790(10) .2655(6) .3572(3) .16(4) Uiso calc R 1 . H
C16 .1394(8) .3440(4) .2758(2) .0567(14) Uani d . 1 . C

loop_
_atom_type_symbol
_atom_type_description
_atom_type_scat_dispersion_real
_atom_type_scat_dispersion_imag
_atom_type_scat_source
C C 0.0033 0.0016 'International Tables Vol C Tables 4.2.6.8 and 6.1.1.4'
H H 0.0000 0.0000 'International Tables Vol C Tables 4.2.6.8 and 6.1.1.4'
N N 0.0061 0.0033 'International Tables Vol C Tables 4.2.6.8 and 6.1.1.4'
O O 0.0106 0.0060 'International Tables Vol C Tables 4.2.6.8 and 6.1.1.4'
Cl Cl 0.1484 0.1585 'International Tables Vol C Tables 4.2.6.8 and 6.1.1.4'
Cu Cu 0.2630 1.2660 'International Tables Vol C Tables 4.2.6.8 and 6.1.1.4'

loop_
_geom_angle_atom_site_label_1
_geom_angle_atom_site_label_2
_geom_angle_atom_site_label_3
_geom_angle_site_symmetry_3
_geom_angle
_geom_angle_publ_flag
N9 Cu N13 . 91.2(2) y
N9 Cu Cl2 . 87.50(10) y
N13 Cu Cl2 . 176.70(10) y
N9 Cu Cl1 . 164.40(10) y
N13 Cu Cl1 . 87.60(10) y
Cl2 Cu Cl1 . 94.48(4) y
N9 Cu Cl1 3_565 98.80(10) y
N13 Cu Cl1 3_565 88.00(10) y
Cl2 Cu Cl1 3_565 89.20(5) y
Cl1 Cu Cl1 3_565 96.69(4) y
Cu Cl1 Cu 3_565 83.31(4) y
C16 O1 C2 . 118.5(4) y
O1 C2 C3 . 111.0(5) y
O1 C2 H2A . 109.4(3) ?
C3 C2 H2A . 109.4(4) ?
O1 C2 H2B . 109.4(3) ?
C3 C2 H2B . 109.4(3) ?
H2A C2 H2B . 108.0 ?
C2 C3 C4 . 118.0(6) y
C2 C3 H3A . 107.8(3) ?
C4 C3 H3A . 107.8(3) ?
C2 C3 H3B . 107.8(4) ?
C4 C3 H3B . 107.8(4) ?
H3A C3 H3B . 107.1 ?
O5 C4 C3 . 109.6(5) y
O5 C4 H4A . 109.7(4) ?
C3 C4 H4A . 109.7(4) ?
O5 C4 H4B . 109.7(4) ?
C3 C4 H4B . 109.7(4) ?
H4A C4 H4B . 108.2 ?
C6 O5 C4 . 118.1(4) y
O5 C6 C7 . 116.3(4) y
O5 C6 C61 . 122.6(5) y
C7 C6 C61 . 121.1(5) y
C62 C61 C6 . 119.1(5) y
C62 C61 H61 . 120.5(3) ?
C6 C61 H61 . 120.5(3) ?
C63 C62 C61 . 121.1(5) y
C63 C62 H62 . 119.4(4) ?
C61 C62 H62 . 119.4(3) ?
C62 C63 C64 . 119.1(6) y
C62 C63 H63 . 120.5(4) ?
C64 C63 H63 . 120.5(3) ?
C7 C64 C63 . 122.4(5) y
C7 C64 H64 . 118.8(3) ?
C63 C64 H64 . 118.8(3) ?
C64 C7 C6 . 117.2(4) y
C64 C7 C8 . 121.1(4) y
C6 C7 C8 . 121.7(5) y
N9 C8 C7 . 114.4(4) y
N9 C8 H8A . 108.7(3) ?
C7 C8 H8A . 108.7(3) ?
N9 C8 H8B . 108.7(3) ?
C7 C8 H8B . 108.7(3) ?
H8A C8 H8B . 107.6 ?
C10 N9 C8 . 115.2(4) y
C10 N9 Cu . 117.1(3) y
C8 N9 Cu . 111.2(3) y
C10 N9 H9 . 106(3) ?
C8 N9 H9 . 109(3) ?
Cu N9 H9 . 96(3) ?
N9 C10 C11 . 112.8(4) y
N9 C10 H10A . 109.0(3) ?
C11 C10 H10A . 109.0(3) ?
N9 C10 H10B . 109.0(3) ?
C11 C10 H10B . 109.0(3) ?
H10A C10 H10B . 107.8 ?
C12 C11 C10 . 113.8(4) y
C12 C11 H11A . 108.8(3) ?
C10 C11 H11A . 108.8(3) ?
C12 C11 H11B . 108.8(3) ?
C10 C11 H11B . 108.8(3) ?
H11A C11 H11B . 107.7 ?
N13 C12 C11 . 113.6(4) y
N13 C12 H12A . 108.9(2) ?
C11 C12 H12A . 108.9(3) ?
N13 C12 H12B . 108.9(2) ?
C11 C12 H12B . 108.9(3) ?
H12A C12 H12B . 107.7 ?
C12 N13 C14 . 114.6(4) y
C12 N13 Cu . 115.5(3) y
C14 N13 Cu . 112.7(3) y
C12 N13 H13 . 109(3) ?
C14 N13 H13 . 108(3) ?
Cu N13 H13 . 96(3) ?
N13 C14 C15 . 113.6(4) y
N13 C14 H14A . 108.8(2) ?
C15 C14 H14A . 108.8(3) ?
N13 C14 H14B . 108.8(2) ?
C15 C14 H14B . 108.8(3) ?
H14A C14 H14B . 107.7 ?
C151 C15 C16 . 118.0(5) y
C151 C15 C14 . 120.8(5) y
C16 C15 C14 . 121.1(5) y
C15 C151 C152 . 121.5(7) y
C15 C151 H151 . 119.2(4) ?
C152 C151 H151 . 119.2(5) ?
C153 C152 C151 . 119.1(7) y
C153 C152 H152 . 120.4(5) ?
C151 C152 H152 . 120.4(5) ?
C154 C153 C152 . 121.5(7) y
C154 C153 H153 . 119.3(5) ?
C152 C153 H153 . 119.3(5) ?
C153 C154 C16 . 118.9(7) y
C153 C154 H154 . 120.5(5) ?
C16 C154 H154 . 120.5(5) ?
O1 C16 C154 . 123.1(6) y
O1 C16 C15 . 116.2(4) y
C154 C16 C15 . 120.7(6) y

loop_
_geom_bond_atom_site_label_1
_geom_bond_atom_site_label_2
_geom_bond_site_symmetry_2
_geom_bond_distance
_geom_bond_publ_flag
Cu N9 . 2.025(4) y
Cu N13 . 2.044(4) y
Cu Cl2 . 2.2949(14) y
Cu Cl1 . 2.2963(12) y
Cu Cl1 3_565 2.8288(14) y
O1 C16 . 1.355(6) y
O1 C2 . 1.417(6) y
C2 C3 . 1.483(8) y
C2 H2A . .97 ?
C2 H2B . .97 ?
C3 C4 . 1.488(8) y
C3 H3A . .97 ?
C3 H3B . .97 ?
C4 O5 . 1.429(6) y
C4 H4A . .97 ?
C4 H4B . .97 ?
O5 C6 . 1.367(6) y
C6 C7 . 1.381(6) y
C6 C61 . 1.391(6) y
C61 C62 . 1.369(7) y
C61 H61 . .93 ?
C62 C63 . 1.347(8) y
C62 H62 . .93 ?
C63 C64 . 1.380(7) y
C63 H63 . .93 ?
C64 C7 . 1.371(6) y
C64 H64 . .93 ?
C7 C8 . 1.516(6) y
C8 N9 . 1.492(6) y
C8 H8A . .97 ?
C8 H8B . .97 ?
N9 C10 . 1.475(6) y
N9 H9 . .75(4) ?
C10 C11 . 1.500(6) y
C10 H10A . .97 ?
C10 H10B . .97 ?
C11 C12 . 1.499(6) y
C11 H11A . .97 ?
C11 H11B . .97 ?
C12 N13 . 1.482(5) y
C12 H12A . .97 ?
C12 H12B . .97 ?
N13 C14 . 1.493(5) y
N13 H13 . .76(4) ?
C14 C15 . 1.498(6) y
C14 H14A . .97 ?
C14 H14B . .97 ?
C15 C151 . 1.369(7) y
C15 C16 . 1.400(7) y
C151 C152 . 1.382(9) y
C151 H151 . .93 ?
C152 C153 . 1.371(10) y
C152 H152 . .93 ?
C153 C154 . 1.360(10) y
C153 H153 . .93 ?
C154 C16 . 1.393(7) y
C154 H154 . .93 ?
